data_4135203
loop_
_publ_author_name
'Pang, Jiandong'
'Di, Zhengyi'
'Qin, Jun-Sheng'
'Yuan, Shuai'
'Lollar, Christina T.'
'Li, Jialuo'
'Zhang, Peng'
'Wu, Mingyan'
'Yuan, Daqiang'
'Hong, Maochun'
'Zhou, Hong-Cai'

_publ_section_title
;
 Precisely Embedding Active Sites into a Mesoporous Zr-Framework through
 Linker Installation for High-Efficiency Photocatalysis.
;
_journal_issue 35
_journal_name_full 'Journal of the American Chemical Society'
_journal_page_first 15020
_journal_page_last 15026
_journal_paper_doi 10.1021/jacs.0c05758
_journal_volume 142
_journal_year 2020
_chemical_formula_moiety 'C13.75 H8.5 O4.5 Zr0.75'
_chemical_formula_sum 'C14.25 H10 F1.5 O4.5 Zr0.75'
_chemical_formula_weight 350.14
_space_group_crystal_system hexagonal
_space_group_IT_number 191
_space_group_name_Hall '-P 6 2'
_space_group_name_H-M_alt 'P 6/m m m'
_atom_sites_solution_hydrogens geom
_atom_sites_solution_primary direct
_audit_creation_date 2018-10-30
_audit_creation_method
;
Olex2 1.2
(compiled 2018.05.29 svn.r3508 for OlexSys, GUI svn.r5506)
;
_cell_angle_alpha 90
_cell_angle_beta 90
_cell_angle_gamma 120
_cell_formula_units_Z 24
_cell_length_a 41.321(4)
_cell_length_b 41.321
_cell_length_c 19.208(2)
_cell_measurement_reflns_used 9997
_cell_measurement_temperature 293(2)
_cell_measurement_theta_max 65.0720
_cell_measurement_theta_min 2.6108
_cell_volume 28402(4)
_computing_cell_refinement 'SAINT+ ver. (Bruker, 2001)'
_computing_data_collection 'APEX2  (Bruker, 2008)'
_computing_data_reduction 'SAINT+ ver. (Bruker, 2001)'
_computing_molecular_graphics 'Olex2 (Dolomanov et al., 2009)'
_computing_publication_material 'Olex2 (Dolomanov et al., 2009)'
_computing_structure_refinement 'XL (Sheldrick, 2008)'
_computing_structure_solution 'XS (Sheldrick, 2008)'
_diffrn_ambient_temperature 293.38
_diffrn_measured_fraction_theta_full 0.923
_diffrn_measured_fraction_theta_max 0.923
_diffrn_measurement_device_type 'Bruker SMART APEX II CCD area detector'
_diffrn_measurement_method '\w and \f scans'
_diffrn_radiation_type CuK\a
_diffrn_radiation_wavelength 1.54184
_diffrn_reflns_av_R_equivalents 0.0948
_diffrn_reflns_av_unetI/netI 0.1076
_diffrn_reflns_Laue_measured_fraction_full 0.923
_diffrn_reflns_Laue_measured_fraction_max 0.923
_diffrn_reflns_limit_h_max 36
_diffrn_reflns_limit_h_min -24
_diffrn_reflns_limit_k_max 44
_diffrn_reflns_limit_k_min -32
_diffrn_reflns_limit_l_max 19
_diffrn_reflns_limit_l_min -18
_diffrn_reflns_number 51030
_diffrn_reflns_point_group_measured_fraction_full 0.923
_diffrn_reflns_point_group_measured_fraction_max 0.923
_diffrn_reflns_theta_full 66.240
_diffrn_reflns_theta_max 66.240
_diffrn_reflns_theta_min 2.138
_diffrn_source 'fine-focus sealed tube'
_exptl_absorpt_coefficient_mu 1.574
_exptl_absorpt_correction_T_max 0.7529
_exptl_absorpt_correction_T_min 0.6163
_exptl_absorpt_correction_type multi-scan
_exptl_crystal_colour colorless
_exptl_crystal_density_diffrn 0.491
_exptl_crystal_description needle
_exptl_crystal_F_000 4200
_exptl_crystal_size_max 0.05
_exptl_crystal_size_mid 0.02
_exptl_crystal_size_min 0.02
_refine_diff_density_max 1.682
_refine_diff_density_min -0.909
_refine_diff_density_rms 0.068
_refine_ls_extinction_coef 0.000033(10)
_refine_ls_extinction_expression Fc^*^=kFc[1+0.001xFc^2^\l^3^/sin(2\q)]^-1/4^
_refine_ls_extinction_method 'SHELXL-2014/7 (Sheldrick 2014'
_refine_ls_goodness_of_fit_ref 1.107
_refine_ls_hydrogen_treatment constr
_refine_ls_matrix_type full
_refine_ls_number_parameters 183
_refine_ls_number_reflns 8479
_refine_ls_number_restraints 20
_refine_ls_restrained_S_all 1.110
_refine_ls_R_factor_all 0.0854
_refine_ls_R_factor_gt 0.0589
_refine_ls_shift/su_max 0.002
_refine_ls_shift/su_mean 0.000
_refine_ls_structure_factor_coef Fsqd
_refine_ls_weighting_details 'w=1/[\s^2^(Fo^2^)+(0.0797P)^2^] where P=(Fo^2^+2Fc^2^)/3'
_refine_ls_weighting_scheme calc
_refine_ls_wR_factor_gt 0.1622
_refine_ls_wR_factor_ref 0.1712
_reflns_Friedel_coverage 0.000
_reflns_number_gt 5184
_reflns_number_total 8479
_reflns_threshold_expression 'I > 2\s(I)'
_cod_data_source_file ja0c05758_si_003.cif
_cod_data_source_block PCN-808-BPDC
_cod_depositor_comments 'Adding full bibliography for 4135202--4135205.cif.'
_cod_original_cell_volume 28403(6)
_cod_original_formula_sum 'C14.25 H10 F1.50 O4.50 Zr0.75'
_cod_database_code 4135203
_shelx_shelxl_version_number 2014/7
_shelx_space_group_comment
;
The symmetry employed for this shelxl refinement is uniquely defined
by the following loop, which should always be used as a source of
symmetry information in preference to the above space-group names.
They are only intended as comments.
;
_olex2_refinement_description
;
1. Fixed Uiso
 At 1.2 times of:
  All C(H) groups
 At 1.5 times of:
  All C(H,H,H) groups
2. Restrained distances
 C12-C14
 1.39 with sigma of 0.02
 C14-C14_$1
 1.39 with sigma of 0.02
 C13-C12
 1.39 with sigma of 0.02
 C12-C14_$1
 2.4 with sigma of 0.02
 C14-C12_$1
 2.4 with sigma of 0.02
 C13-C14
 2.4 with sigma of 0.02
 C12-C12_$1
 2.8 with sigma of 0.02
 C14-C13_$1
 2.8 with sigma of 0.02
3. Uiso/Uaniso restraints and constraints
Uanis(O3) \\sim Ueq, Uanis(C18) \\sim Ueq: with sigma of 0.1 and sigma for
terminal atoms of 0.2
Uanis(C15) = Uanis(O3) = Uanis(C8)
Uanis(C17) = Uanis(C18) = Uanis(C19) = Uanis(C20)
4. Others
 Fixed Sof: H15A(0.5) H15B(0.5) H15C(0.5)
5.a Aromatic/amide H refined with riding coordinates:
 C7(H7), C6(H6), C19(H19), C10(H10), C3(H3), C18(H18), C4(H4), C14(H14),
 C13(H13)
5.b Idealised Me refined as rotating group:
 C15(H15A,H15B,H15C)
;
_olex2_submission_special_instructions 'No special instructions were received'

loop_
_space_group_symop_operation_xyz
'x, y, z'
'x-y, x, z'
'-y, x-y, z'
'-x, -y, z'
'-x+y, -x, z'
'y, -x+y, z'
'x-y, -y, -z'
'-x, -x+y, -z'
'y, x, -z'
'-y, -x, -z'
'-x+y, y, -z'
'x, x-y, -z'
'-x, -y, -z'
'-x+y, -x, -z'
'y, -x+y, -z'
'x, y, -z'
'x-y, x, -z'
'-y, x-y, -z'
'-x+y, y, z'
'x, x-y, z'
'-y, -x, z'
'y, x, z'
'x-y, -y, z'
'-x, -x+y, z'

loop_
_atom_site_label
_atom_site_type_symbol
_atom_site_fract_x
_atom_site_fract_y
_atom_site_fract_z
_atom_site_U_iso_or_equiv
_atom_site_adp_type
_atom_site_occupancy
_atom_site_site_symmetry_order
_atom_site_calc_flag
_atom_site_refinement_flags_posn
_atom_site_refinement_flags_adp
_atom_site_refinement_flags_occupancy
_atom_site_disorder_assembly
_atom_site_disorder_group
Zr1 Zr 0.45747(2) 0.0000 0.40753(3) 0.02661(18) Uani 1 2 d S T P . .
Zr2 Zr 0.53461(2) 0.06923(2) 0.5000 0.0263(2) Uani 1 4 d S T P . .
O7 O 0.40372(9) 0.0000 0.4424(3) 0.0863(18) Uani 1 2 d S T P . .
O1 O 0.46697(7) 0.05536(7) 0.36901(14) 0.0394(8) Uani 1 1 d . . . . .
O6 O 0.47458(11) 0.03395(13) 0.5000 0.0695(15) Uani 1 2 d S T P . .
O2 O 0.51700(8) 0.09944(7) 0.43026(15) 0.0375(8) Uani 1 1 d . . . . .
O4 O 0.47192(10) 0.0000 0.2947(2) 0.0412(11) Uani 1 2 d S T P . .
C17 C 0.5000 0.0000 0.1841(5) 0.0820(16) Uani 1 4 d S T P . .
C2 C 0.48416(14) 0.11894(12) 0.3553(3) 0.0534(14) Uani 1 1 d . . . . .
C7 C 0.45767(15) 0.11092(13) 0.3041(3) 0.0672(17) Uani 1 1 d . . . . .
H7 H 0.4425 0.0863 0.2897 0.081 Uiso 1 1 calc R . . . .
C16 C 0.5000 0.0000 0.2638(5) 0.044(3) Uani 1 4 d S T P . .
C1 C 0.49060(14) 0.08901(12) 0.3877(2) 0.0422(13) Uani 1 1 d . . . . .
C6 C 0.45355(16) 0.13934(14) 0.2739(3) 0.0816(19) Uani 1 1 d . . . . .
H6 H 0.4359 0.1339 0.2391 0.098 Uiso 1 1 calc R . . . .
C20 C 0.5000 0.0000 0.0382(5) 0.0820(16) Uani 1 4 d S T P . .
C19 C 0.47259(19) 0.0000 0.0791(4) 0.0820(16) Uani 1 2 d S T P . .
H19 H 0.4528 0.0000 0.0562 0.098 Uiso 1 2 calc RS T P . .
C11 C 0.4713(3) 0.23567(13) 0.1506(4) 0.088(3) Uani 1 2 d S T P . .
C5 C 0.47606(18) 0.17576(15) 0.2961(3) 0.0799(19) Uani 1 1 d . . . . .
C9 C 0.47357(17) 0.20695(14) 0.2595(3) 0.083(2) Uani 1 1 d . . . . .
C10 C 0.47195(18) 0.20693(14) 0.1869(3) 0.091(2) Uani 1 1 d . . . . .
H10 H 0.4713 0.1872 0.1623 0.109 Uiso 1 1 calc R . . . .
C3 C 0.50723(16) 0.15590(13) 0.3770(3) 0.0810(19) Uani 1 1 d . . . . .
H3 H 0.5253 0.1614 0.4109 0.097 Uiso 1 1 calc R . . . .
C18 C 0.47187(18) 0.0000 0.1511(4) 0.0820(16) Uani 1 2 d S TU P . .
H18 H 0.4524 0.0000 0.1753 0.098 Uiso 1 2 calc RS T P . .
C4 C 0.50306(18) 0.18396(14) 0.3482(3) 0.108(3) Uani 1 1 d . . . . .
H4 H 0.5181 0.2085 0.3631 0.129 Uiso 1 1 calc R . . . .
C8 C 0.4754(3) 0.23771(17) 0.2938(5) 0.133(2) Uani 1 2 d S T P . .
O3 O 0.4797(2) 0.23983(12) 0.3665(4) 0.133(2) Uani 1 2 d S TU P . .
C12 C 0.4678(3) 0.23388(16) 0.0726(3) 0.081(3) Uani 1 2 d DS T P . .
C14 C 0.4364(3) 0.21818(16) 0.0373(3) 0.229(8) Uani 1 2 d DS T P . .
H14 H 0.4137 0.2069 0.0611 0.274 Uiso 1 2 calc RS T P . .
C15 C 0.4458(3) 0.22291(16) 0.3990(5) 0.133(2) Uani 1 2 d S T P . .
H15A H 0.4491 0.2304 0.4470 0.199 Uiso 0.5 1 calc GR . . A -1
H15B H 0.4350 0.1963 0.3963 0.199 Uiso 0.5 1 calc GR . . A -1
H15C H 0.4296 0.2301 0.3768 0.199 Uiso 0.5 1 calc GR . . A -1
C13 C 0.5005(3) 0.25026(17) 0.0400(5) 0.226(7) Uani 1 2 d DS T P . .
H13 H 0.5228 0.2614 0.0648 0.271 Uiso 1 2 calc RS T P . .
O5 O 0.51722(5) 0.03445(11) 0.4091(2) 0.0581(15) Uani 1 2 d S T P . .

loop_
_atom_site_aniso_label
_atom_site_aniso_U_11
_atom_site_aniso_U_22
_atom_site_aniso_U_33
_atom_site_aniso_U_23
_atom_site_aniso_U_13
_atom_site_aniso_U_12
Zr1 0.0327(2) 0.0193(3) 0.0235(4) 0.000 -0.0028(2) 0.00964(13)
Zr2 0.0324(3) 0.0155(3) 0.0254(5) 0.000 0.000 0.00774(17)
O7 0.0396(19) 0.026(2) 0.189(5) 0.000 -0.058(3) 0.0131(11)
O1 0.060(2) 0.0263(16) 0.033(2) -0.0037(14) -0.0072(15) 0.0228(15)
O6 0.047(3) 0.087(4) 0.012(3) 0.000 0.000 -0.014(3)
O2 0.0541(19) 0.0226(15) 0.035(2) -0.0001(14) -0.0089(16) 0.0184(14)
O4 0.056(2) 0.040(2) 0.022(3) 0.000 -0.001(2) 0.0200(12)
C17 0.090(2) 0.160(5) 0.019(3) 0.000 0.000 0.080(2)
C2 0.091(4) 0.039(3) 0.048(4) 0.002(3) -0.012(3) 0.046(3)
C7 0.117(5) 0.050(3) 0.058(4) -0.010(3) -0.040(3) 0.060(3)
C16 0.045(5) 0.020(5) 0.058(8) 0.000 0.000 0.010(2)
C1 0.076(4) 0.029(3) 0.029(3) 0.004(2) 0.016(3) 0.032(3)
C6 0.135(5) 0.057(3) 0.070(4) -0.017(3) -0.045(4) 0.060(4)
C20 0.090(2) 0.160(5) 0.019(3) 0.000 0.000 0.080(2)
C19 0.090(2) 0.160(5) 0.019(3) 0.000 0.000 0.080(2)
C11 0.186(9) 0.064(3) 0.055(6) -0.007(3) -0.013(6) 0.093(5)
C5 0.171(6) 0.067(4) 0.042(4) -0.019(3) -0.038(4) 0.089(4)
C9 0.162(6) 0.050(3) 0.070(5) -0.021(3) -0.044(4) 0.078(4)
C10 0.196(7) 0.069(4) 0.050(4) -0.020(3) -0.043(4) 0.098(5)
C3 0.133(5) 0.045(3) 0.082(4) -0.011(3) -0.049(4) 0.058(4)
C18 0.090(2) 0.160(5) 0.019(3) 0.000 0.000 0.080(2)
C4 0.185(7) 0.037(3) 0.112(6) -0.023(3) -0.078(5) 0.063(4)
C8 0.266(8) 0.114(2) 0.070(5) -0.016(2) -0.031(5) 0.133(4)
O3 0.266(8) 0.114(2) 0.070(5) -0.016(2) -0.031(5) 0.133(4)
C12 0.154(10) 0.066(4) 0.052(7) 0.008(3) 0.016(7) 0.077(5)
C14 0.169(12) 0.348(16) 0.109(12) -0.032(5) -0.063(9) 0.084(6)
C15 0.266(8) 0.114(2) 0.070(5) -0.016(2) -0.031(5) 0.133(4)
C13 0.176(13) 0.355(16) 0.087(10) -0.011(4) -0.023(9) 0.088(7)
O5 0.0364(18) 0.041(3) 0.099(4) -0.050(3) -0.0251(13) 0.0203(13)

loop_
_atom_type_symbol
_atom_type_description
_atom_type_scat_dispersion_real
_atom_type_scat_dispersion_imag
_atom_type_scat_source
C C 0.0181 0.0091 'International Tables Vol C Tables 4.2.6.8 and 6.1.1.4'
H H 0.0000 0.0000 'International Tables Vol C Tables 4.2.6.8 and 6.1.1.4'
O O 0.0492 0.0322 'International Tables Vol C Tables 4.2.6.8 and 6.1.1.4'
F F 0.0727 0.0534 'International Tables Vol C Tables 4.2.6.8 and 6.1.1.4'
Zr Zr -0.1862 2.2449 'International Tables Vol C Tables 4.2.6.8 and 6.1.1.4'

loop_
_geom_angle_atom_site_label_1
_geom_angle_atom_site_label_2
_geom_angle_atom_site_label_3
_geom_angle
_geom_angle_site_symmetry_1
_geom_angle_site_symmetry_3
_geom_angle_publ_flag
Zr1 Zr1 Zr1 90.0 4_655 16_556 ?
Zr1 Zr1 Zr2 60.039(8) 4_655 13_656 ?
Zr1 Zr1 Zr2 60.037(10) 4_655 . ?
Zr2 Zr1 Zr1 59.677(9) 13_656 16_556 ?
Zr2 Zr1 Zr1 59.679(9) . 16_556 ?
Zr2 Zr1 Zr2 89.509(18) 13_656 . ?
O7 Zr1 Zr1 163.23(12) . 4_655 ?
O7 Zr1 Zr1 73.24(12) . 16_556 ?
O7 Zr1 Zr2 109.43(8) . . ?
O7 Zr1 Zr2 109.42(8) . 13_656 ?
O1 Zr1 Zr1 109.55(7) . 4_655 ?
O1 Zr1 Zr1 109.25(7) . 16_556 ?
O1 Zr1 Zr1 109.55(7) 23 4_655 ?
O1 Zr1 Zr1 109.25(7) 23 16_556 ?
O1 Zr1 Zr2 73.26(7) . . ?
O1 Zr1 Zr2 162.77(7) 23 . ?
O1 Zr1 Zr2 73.26(7) 23 13_656 ?
O1 Zr1 Zr2 162.77(7) . 13_656 ?
O1 Zr1 O7 76.97(9) 23 . ?
O1 Zr1 O7 76.98(9) . . ?
O1 Zr1 O1 123.96(14) . 23 ?
O6 Zr1 Zr1 34.37(10) . 16_556 ?
O6 Zr1 Zr1 89.85(13) . 4_655 ?
O6 Zr1 Zr1 34.37(10) 7_556 16_556 ?
O6 Zr1 Zr1 89.85(13) 7_556 4_655 ?
O6 Zr1 Zr2 35.37(10) 7_556 13_656 ?
O6 Zr1 Zr2 88.82(12) 7_556 . ?
O6 Zr1 Zr2 35.37(10) . . ?
O6 Zr1 Zr2 88.82(12) . 13_656 ?
O6 Zr1 O7 76.37(16) . . ?
O6 Zr1 O7 76.37(16) 7_556 . ?
O6 Zr1 O1 76.98(13) . . ?
O6 Zr1 O1 76.97(13) 7_556 23 ?
O6 Zr1 O1 140.47(12) 7_556 . ?
O6 Zr1 O1 140.47(12) . 23 ?
O6 Zr1 O6 68.7(2) . 7_556 ?
O6 Zr1 O4 142.66(10) . . ?
O6 Zr1 O4 142.66(10) 7_556 . ?
O4 Zr1 Zr1 164.59(10) . 16_556 ?
O4 Zr1 Zr1 74.59(10) . 4_655 ?
O4 Zr1 Zr2 110.73(7) . 13_656 ?
O4 Zr1 Zr2 110.73(7) . . ?
O4 Zr1 O7 122.18(16) . . ?
O4 Zr1 O1 76.77(8) . 23 ?
O4 Zr1 O1 76.77(8) . . ?
O5 Zr1 Zr1 35.05(8) 4_655 4_655 ?
O5 Zr1 Zr1 89.21(12) . 16_556 ?
O5 Zr1 Zr1 89.21(12) 4_655 16_556 ?
O5 Zr1 Zr1 35.06(8) . 4_655 ?
O5 Zr1 Zr2 34.91(10) 4_655 13_656 ?
O5 Zr1 Zr2 89.34(11) 4_655 . ?
O5 Zr1 Zr2 34.91(10) . . ?
O5 Zr1 Zr2 89.35(11) . 13_656 ?
O5 Zr1 O7 141.25(9) . . ?
O5 Zr1 O7 141.25(9) 4_655 . ?
O5 Zr1 O1 76.80(12) . . ?
O5 Zr1 O1 76.80(12) 4_655 23 ?
O5 Zr1 O1 141.76(11) 4_655 . ?
O5 Zr1 O1 141.76(11) . 23 ?
O5 Zr1 O6 108.11(18) . 7_556 ?
O5 Zr1 O6 70.27(14) 4_655 7_556 ?
O5 Zr1 O6 70.27(14) . . ?
O5 Zr1 O6 108.10(19) 4_655 . ?
O5 Zr1 O4 78.21(14) 4_655 . ?
O5 Zr1 O4 78.21(14) . . ?
O5 Zr1 O5 70.09(17) 4_655 . ?
Zr1 Zr2 Zr1 60.641(18) 16_556 . ?
Zr1 Zr2 Zr1 59.923(17) 4_655 . ?
Zr1 Zr2 Zr1 60.641(18) 4_655 13_656 ?
Zr1 Zr2 Zr1 90.489(18) 16_556 4_655 ?
Zr1 Zr2 Zr1 90.490(18) 13_656 . ?
Zr1 Zr2 Zr1 59.921(17) 16_556 13_656 ?
O6 Zr2 Zr1 35.23(7) . . ?
O6 Zr2 Zr1 35.23(7) 19_655 13_656 ?
O6 Zr2 Zr1 89.63(12) . 13_656 ?
O6 Zr2 Zr1 35.23(7) . 16_556 ?
O6 Zr2 Zr1 35.23(7) 19_655 4_655 ?
O6 Zr2 Zr1 89.63(12) 19_655 . ?
O6 Zr2 Zr1 89.63(12) . 4_655 ?
O6 Zr2 Zr1 89.63(12) 19_655 16_556 ?
O6 Zr2 O6 108.4(3) 19_655 . ?
O6 Zr2 O2 77.75(13) 19_655 19_655 ?
O6 Zr2 O2 142.17(7) . 11_656 ?
O6 Zr2 O2 77.75(13) 19_655 11_656 ?
O6 Zr2 O2 77.75(13) . 16_556 ?
O6 Zr2 O2 142.17(7) 19_655 . ?
O6 Zr2 O2 142.17(7) . 19_655 ?
O6 Zr2 O2 142.17(7) 19_655 16_556 ?
O6 Zr2 O2 77.75(13) . . ?
O2 Zr2 Zr1 74.36(7) 16_556 16_556 ?
O2 Zr2 Zr1 74.36(7) 11_656 13_656 ?
O2 Zr2 Zr1 164.84(7) 11_656 . ?
O2 Zr2 Zr1 110.32(7) 11_656 16_556 ?
O2 Zr2 Zr1 164.84(7) . 13_656 ?
O2 Zr2 Zr1 164.84(7) 19_655 16_556 ?
O2 Zr2 Zr1 74.36(7) . . ?
O2 Zr2 Zr1 110.38(7) . 16_556 ?
O2 Zr2 Zr1 110.38(7) 19_655 13_656 ?
O2 Zr2 Zr1 164.84(7) 16_556 4_655 ?
O2 Zr2 Zr1 110.38(7) 16_556 . ?
O2 Zr2 Zr1 110.38(7) 11_656 4_655 ?
O2 Zr2 Zr1 110.32(7) 19_655 . ?
O2 Zr2 Zr1 74.36(7) 19_655 4_655 ?
O2 Zr2 Zr1 110.32(7) 16_556 13_656 ?
O2 Zr2 Zr1 110.32(7) . 4_655 ?
O2 Zr2 O2 76.28(15) 16_556 11_656 ?
O2 Zr2 O2 120.80(14) 16_556 19_655 ?
O2 Zr2 O2 120.80(14) 11_656 . ?
O2 Zr2 O2 76.28(15) 19_655 . ?
O2 Zr2 O2 75.47(14) 16_556 . ?
O2 Zr2 O2 75.47(14) 11_656 19_655 ?
O5 Zr2 Zr1 34.95(6) 16_556 13_656 ?
O5 Zr2 Zr1 90.15(11) . 16_556 ?
O5 Zr2 Zr1 34.94(6) 16_556 16_556 ?
O5 Zr2 Zr1 34.94(6) . 4_655 ?
O5 Zr2 Zr1 90.15(11) 16_556 4_655 ?
O5 Zr2 Zr1 90.15(11) 16_556 . ?
O5 Zr2 Zr1 34.95(6) . . ?
O5 Zr2 Zr1 90.15(11) . 13_656 ?
O5 Zr2 O6 70.17(10) . . ?
O5 Zr2 O6 70.16(10) 16_556 . ?
O5 Zr2 O6 70.17(10) . 19_655 ?
O5 Zr2 O6 70.17(10) 16_556 19_655 ?
O5 Zr2 O2 77.76(12) 16_556 16_556 ?
O5 Zr2 O2 141.73(7) . 11_656 ?
O5 Zr2 O2 77.77(12) . . ?
O5 Zr2 O2 77.77(12) . 19_655 ?
O5 Zr2 O2 141.72(7) 16_556 . ?
O5 Zr2 O2 141.73(7) . 16_556 ?
O5 Zr2 O2 141.73(7) 16_556 19_655 ?
O5 Zr2 O2 77.77(12) 16_556 11_656 ?
O5 Zr2 O5 109.1(2) 16_556 . ?
C1 O1 Zr1 131.3(3) . . ?
Zr1 O6 Zr1 111.3(2) . 16_556 ?
Zr1 O6 Zr2 109.39(14) 16_556 . ?
Zr1 O6 Zr2 109.40(14) . . ?
C1 O2 Zr2 133.0(3) . . ?
C16 O4 Zr1 132.5(5) . . ?
C18 C17 C16 118.7(6) 4_655 . ?
C18 C17 C16 118.6(6) . . ?
C18 C17 C18 122.7(11) 4_655 . ?
C7 C2 C1 122.3(4) . . ?
C7 C2 C3 119.9(4) . . ?
C3 C2 C1 117.7(4) . . ?
C6 C7 C2 120.6(5) . . ?
O4 C16 O4 125.8(9) 4_655 . ?
O4 C16 C17 117.1(4) . . ?
O4 C16 C17 117.1(4) 4_655 . ?
O1 C1 C2 114.6(4) . . ?
O2 C1 O1 127.8(4) . . ?
O2 C1 C2 117.5(4) . . ?
C7 C6 C5 119.3(5) . . ?
C19 C20 C20 124.7(5) . 13_655 ?
C19 C20 C20 124.7(5) 4_655 13_655 ?
C19 C20 C19 110.5(10) . 4_655 ?
C18 C19 C20 126.0(8) . . ?
C10 C11 C10 119.6(8) . 20 ?
C10 C11 C12 120.1(4) . . ?
C10 C11 C12 120.1(4) 20 . ?
C6 C5 C9 119.2(5) . . ?
C6 C5 C4 120.1(5) . . ?
C4 C5 C9 120.5(5) . . ?
C10 C9 C5 119.1(4) . . ?
C10 C9 C8 116.8(6) . . ?
C8 C9 C5 123.9(6) . . ?
C11 C10 C9 121.5(5) . . ?
C4 C3 C2 119.8(5) . . ?
C17 C18 C19 117.4(8) . . ?
C3 C4 C5 120.2(5) . . ?
C9 C8 C9 123.6(9) . 20 ?
O3 C8 C9 118.2(4) . 20 ?
O3 C8 C9 118.2(4) . . ?
C15 O3 C8 111.2(11) . . ?
C14 C12 C11 126.0(8) . . ?
C14 C12 C13 120.8(7) . . ?
C13 C12 C11 113.2(9) . . ?
C12 C14 C14 121.1(5) . 12 ?
C12 C13 C13 118.1(5) . 12 ?
Zr1 O5 Zr1 109.89(17) 4_655 . ?
Zr1 O5 Zr2 110.14(14) 4_655 . ?
Zr1 O5 Zr2 110.14(14) . . ?

loop_
_geom_bond_atom_site_label_1
_geom_bond_atom_site_label_2
_geom_bond_distance
_geom_bond_site_symmetry_2
_geom_bond_publ_flag
Zr1 Zr1 3.5145(10) 4_655 ?
Zr1 Zr1 3.5526(11) 16_556 ?
Zr1 Zr2 3.5186(6) . ?
Zr1 Zr2 3.5185(6) 13_656 ?
Zr1 O7 2.320(4) . ?
Zr1 O1 2.244(2) . ?
Zr1 O1 2.244(2) 23 ?
Zr1 O6 2.152(3) 7_556 ?
Zr1 O6 2.152(3) . ?
Zr1 O4 2.247(4) . ?
Zr1 O5 2.147(2) 4_655 ?
Zr1 O5 2.147(2) . ?
Zr2 Zr1 3.5185(6) 4_655 ?
Zr2 Zr1 3.5185(6) 16_556 ?
Zr2 Zr1 3.5185(6) 13_656 ?
Zr2 O6 2.159(4) . ?
Zr2 O6 2.159(4) 19_655 ?
Zr2 O2 2.189(3) 11_656 ?
Zr2 O2 2.189(3) 16_556 ?
Zr2 O2 2.189(3) 19_655 ?
Zr2 O2 2.189(3) . ?
Zr2 O5 2.145(4) . ?
Zr2 O5 2.145(4) 16_556 ?
O1 C1 1.288(5) . ?
O6 Zr1 2.152(3) 16_556 ?
O2 C1 1.254(5) . ?
O4 C16 1.303(5) . ?
C17 C16 1.530(13) . ?
C17 C18 1.324(8) . ?
C17 C18 1.324(8) 4_655 ?
C2 C7 1.383(6) . ?
C2 C1 1.522(5) . ?
C2 C3 1.399(6) . ?
C7 C6 1.395(6) . ?
C16 O4 1.303(5) 4_655 ?
C6 C5 1.383(6) . ?
C20 C20 1.467(18) 13_655 ?
C20 C19 1.378(8) 4_655 ?
C20 C19 1.378(8) . ?
C19 C18 1.384(9) . ?
C11 C10 1.388(6) . ?
C11 C10 1.388(6) 20 ?
C11 C12 1.504(9) . ?
C5 C9 1.516(6) . ?
C5 C4 1.408(6) . ?
C9 C10 1.396(7) . ?
C9 C8 1.399(6) . ?
C3 C4 1.371(6) . ?
C8 C9 1.399(6) 20 ?
C8 O3 1.405(10) . ?
O3 C15 1.363(11) . ?
C12 C14 1.312(9) . ?
C12 C13 1.330(10) . ?
C14 C14 1.433(13) 12 ?
C13 C13 1.53(2) 12 ?
O5 Zr1 2.147(2) 4_655 ?

loop_
_smtbx_masks_void_nr
_smtbx_masks_void_average_x
_smtbx_masks_void_average_y
_smtbx_masks_void_average_z
_smtbx_masks_void_volume
_smtbx_masks_void_count_electrons
_smtbx_masks_void_content
1 -0.722 -0.283 -0.517 22873.7 3796.0 ?
